data_4088535
loop_
_publ_author_name
'Li, Tengfei'
'Zhang, Guangchao'
'Guo, Jingjing'
'Wang, Shaowu'
'Leng, Xuebing'
'Chen, Yaofeng'

_publ_section_title
;
 Tris(pyrazolyl)methanide Complexes of Trivalent Rare-Earth Metals
;
_journal_issue 10
_journal_name_full Organometallics
_journal_page_first 1565
_journal_paper_doi 10.1021/acs.organomet.6b00166
_journal_volume 35
_journal_year 2016
_chemical_formula_sum 'C32 H53 Cl3 Li N6 O4 Sc'
_chemical_formula_weight 744.05
_space_group_IT_number 161
_space_group_name_Hall 'R 3 -2"c'
_space_group_name_H-M_alt 'R 3 c :H'
_symmetry_cell_setting trigonal
_symmetry_space_group_name_H-M 'R 3 c :H'
_atom_sites_solution_hydrogens geom
_atom_sites_solution_primary direct
_atom_sites_solution_secondary difmap
_audit_creation_method SHELXL-97
_cell_angle_alpha 90.00
_cell_angle_beta 90.00
_cell_angle_gamma 120.00
_cell_formula_units_Z 6
_cell_length_a 12.5688(12)
_cell_length_b 12.5688(12)
_cell_length_c 43.147(5)
_cell_measurement_reflns_used 4399
_cell_measurement_temperature 130(2)
_cell_measurement_theta_max 22.982
_cell_measurement_theta_min 2.659
_cell_volume 5902.9(11)
_computing_structure_refinement 'SHELXL-97 (Sheldrick, 1997)'
_computing_structure_solution 'SHELXS-97 (Sheldrick, 1990)'
_diffrn_ambient_temperature 130(2)
_diffrn_measured_fraction_theta_full 1.000
_diffrn_measured_fraction_theta_max 0.998
_diffrn_measurement_device_type 'Bruker APEX-II CCD'
_diffrn_measurement_method '\f and \w scans'
_diffrn_radiation_monochromator graphite
_diffrn_radiation_source 'fine-focus sealed tube'
_diffrn_radiation_type MoK\a
_diffrn_radiation_wavelength 0.71073
_diffrn_reflns_av_R_equivalents 0.0386
_diffrn_reflns_av_sigmaI/netI 0.0338
_diffrn_reflns_limit_h_max 17
_diffrn_reflns_limit_h_min -18
_diffrn_reflns_limit_k_max 17
_diffrn_reflns_limit_k_min -17
_diffrn_reflns_limit_l_max 51
_diffrn_reflns_limit_l_min -61
_diffrn_reflns_number 18932
_diffrn_reflns_theta_full 26.00
_diffrn_reflns_theta_max 30.74
_diffrn_reflns_theta_min 2.10
_exptl_absorpt_coefficient_mu 0.431
_exptl_absorpt_correction_T_max 0.9264
_exptl_absorpt_correction_T_min 0.8998
_exptl_absorpt_correction_type multi-scan
_exptl_absorpt_process_details sadabs
_exptl_crystal_colour brown
_exptl_crystal_density_diffrn 1.256
_exptl_crystal_description block
_exptl_crystal_F_000 2364
_exptl_crystal_size_max 0.25
_exptl_crystal_size_mid 0.20
_exptl_crystal_size_min 0.18
_refine_diff_density_max 0.593
_refine_diff_density_min -0.490
_refine_diff_density_rms 0.078
_refine_ls_abs_structure_details 'Flack H D (1983), Acta Cryst. A39, 876-881'
_refine_ls_abs_structure_Flack -0.02(6)
_refine_ls_extinction_method none
_refine_ls_goodness_of_fit_ref 1.061
_refine_ls_hydrogen_treatment mixed
_refine_ls_matrix_type full
_refine_ls_number_parameters 162
_refine_ls_number_reflns 3524
_refine_ls_number_restraints 94
_refine_ls_restrained_S_all 1.133
_refine_ls_R_factor_all 0.0759
_refine_ls_R_factor_gt 0.0612
_refine_ls_shift/su_max 0.000
_refine_ls_shift/su_mean 0.000
_refine_ls_structure_factor_coef Fsqd
_refine_ls_weighting_details 'calc w=1/[\s^2^(Fo^2^)+(0.1306P)^2^+0.4888P] where P=(Fo^2^+2Fc^2^)/3'
_refine_ls_weighting_scheme calc
_refine_ls_wR_factor_gt 0.1735
_refine_ls_wR_factor_ref 0.1886
_reflns_number_gt 2870
_reflns_number_total 3524
_reflns_threshold_expression >2sigma(I)
_cod_data_source_file om6b00166_si_002.cif
_cod_data_source_block mo_dm15131_0m
_cod_original_cell_volume 5903.0(10)
_cod_original_sg_symbol_H-M 'R 3 c'
_cod_database_code 4088535

loop_
_symmetry_equiv_pos_as_xyz
'x, y, z'
'-y, x-y, z'
'-x+y, -x, z'
'-x+y, y, z+1/2'
'x, x-y, z+1/2'
'-y, -x, z+1/2'
'x+2/3, y+1/3, z+1/3'
'-y+2/3, x-y+1/3, z+1/3'
'-x+y+2/3, -x+1/3, z+1/3'
'-x+y+2/3, y+1/3, z+5/6'
'x+2/3, x-y+1/3, z+5/6'
'-y+2/3, -x+1/3, z+5/6'
'x+1/3, y+2/3, z+2/3'
'-y+1/3, x-y+2/3, z+2/3'
'-x+y+1/3, -x+2/3, z+2/3'
'-x+y+1/3, y+2/3, z+7/6'
'x+1/3, x-y+2/3, z+7/6'
'-y+1/3, -x+2/3, z+7/6'

loop_
_atom_site_label
_atom_site_type_symbol
_atom_site_fract_x
_atom_site_fract_y
_atom_site_fract_z
_atom_site_U_iso_or_equiv
_atom_site_adp_type
_atom_site_occupancy
_atom_site_symmetry_multiplicity
_atom_site_calc_flag
_atom_site_refinement_flags
Sc1 Sc 0.3333 0.6667 0.08003(3) 0.0334(2) Uani 1 3 d S
Cl1 Cl 0.51782(9) 0.81197(8) 0.10777(3) 0.0499(3) Uani 1 1 d .
N1 N 0.1875(2) 0.5499(2) 0.04418(7) 0.0349(5) Uani 1 1 d .
N2 N 0.2150(2) 0.5718(2) 0.01316(7) 0.0323(5) Uani 1 1 d .
C6 C 0.0079(4) 0.4039(4) 0.07598(13) 0.0627(12) Uani 1 1 d .
H6A H 0.0176 0.3336 0.0814 0.094 Uiso 1 1 calc R
H6B H -0.0797 0.3769 0.0741 0.094 Uiso 1 1 calc R
H6C H 0.0445 0.4666 0.0922 0.094 Uiso 1 1 calc R
C4 C 0.0711(3) 0.4571(3) 0.04567(11) 0.0446(8) Uani 1 1 d .
C3 C 0.0249(3) 0.4200(3) 0.01560(11) 0.0487(9) Uani 1 1 d .
H3 H -0.0550 0.3561 0.0101 0.058 Uiso 1 1 calc R
C2 C 0.1184(3) 0.4947(3) -0.00457(10) 0.0402(7) Uani 1 1 d .
C5 C 0.1221(4) 0.4985(4) -0.03896(12) 0.0518(9) Uani 1 1 d .
H5A H 0.1110 0.5661 -0.0463 0.078 Uiso 1 1 calc R
H5B H 0.0561 0.4206 -0.0472 0.078 Uiso 1 1 calc R
H5C H 0.2016 0.5111 -0.0461 0.078 Uiso 1 1 calc R
C1 C 0.3333 0.6667 0.00222(13) 0.0288(9) Uani 1 3 d S
O1 O 0.3507(4) 0.8176(4) 0.20874(10) 0.0679(9) Uani 1 1 d U
C7 C 0.3982(6) 0.8627(5) 0.17868(17) 0.0729(12) Uani 1 1 d DU
H7A H 0.3557 0.7973 0.1630 0.087 Uiso 1 1 calc R
H7B H 0.4871 0.8910 0.1779 0.087 Uiso 1 1 calc R
C8 C 0.3765(6) 0.9675(6) 0.1724(2) 0.0914(15) Uani 1 1 d DU
H8A H 0.3549 0.9693 0.1504 0.110 Uiso 1 1 calc R
H8B H 0.4491 1.0473 0.1779 0.110 Uiso 1 1 calc R
C9 C 0.2687(8) 0.9364(8) 0.1937(2) 0.1065(18) Uani 1 1 d DU
H9A H 0.1899 0.8773 0.1838 0.128 Uiso 1 1 calc RD
H9B H 0.2661 1.0112 0.1996 0.128 Uiso 1 1 calc R
C10 C 0.2949(8) 0.8796(8) 0.2217(2) 0.0984(17) Uani 1 1 d DU
H10A H 0.3509 0.9437 0.2364 0.118 Uiso 1 1 calc R
H10B H 0.2180 0.8220 0.2326 0.118 Uiso 1 1 calc R
Li1 Li 0.3333 0.6667 0.2220(4) 0.065(3) Uani 1 3 d S
O2 O 0.3333 0.6667 0.2672(2) 0.127(3) Uani 1 3 d SDU
C11 C 0.387(3) 0.7945(9) 0.2795(3) 0.131(4) Uani 0.33 1 d PDU
H11B H 0.3242 0.8162 0.2818 0.157 Uiso 0.33 1 d PR
H11A H 0.4508 0.8532 0.2663 0.157 Uiso 0.33 1 d PR
C12 C 0.4378(15) 0.7748(12) 0.3092(3) 0.130(4) Uani 0.33 1 d PDU
H12B H 0.4536 0.8420 0.3226 0.157 Uiso 0.33 1 d PR
H12A H 0.5117 0.7709 0.3068 0.157 Uiso 0.33 1 d PR
C13 C 0.3333 0.6667 0.3210(2) 0.139(4) Uani 1 3 d SDU
H13B H 0.2834 0.6814 0.3353 0.167 Uiso 0.33 1 d PR
H13A H 0.3644 0.6203 0.3314 0.167 Uiso 0.33 1 d PR
C14 C 0.260(2) 0.599(2) 0.2938(3) 0.134(4) Uani 0.33 1 d PDU
H14B H 0.2451 0.5161 0.2936 0.161 Uiso 0.33 1 d PR
H14A H 0.1817 0.5957 0.2936 0.161 Uiso 0.33 1 d PR

loop_
_atom_site_aniso_label
_atom_site_aniso_U_11
_atom_site_aniso_U_22
_atom_site_aniso_U_33
_atom_site_aniso_U_23
_atom_site_aniso_U_13
_atom_site_aniso_U_12
Sc1 0.0338(3) 0.0338(3) 0.0326(4) 0.000 0.000 0.01688(14)
Cl1 0.0450(4) 0.0477(4) 0.0481(5) -0.0041(4) -0.0119(4) 0.0165(3)
N1 0.0318(11) 0.0316(11) 0.0380(14) -0.0001(10) 0.0035(10) 0.0135(9)
N2 0.0283(11) 0.0275(10) 0.0392(14) -0.0028(9) -0.0009(10) 0.0125(9)
C6 0.0403(18) 0.055(2) 0.063(3) 0.001(2) 0.0144(18) 0.0016(16)
C4 0.0330(15) 0.0385(15) 0.053(2) -0.0038(14) 0.0048(14) 0.0111(12)
C3 0.0311(14) 0.0365(15) 0.066(3) -0.0102(16) -0.0058(15) 0.0077(12)
C2 0.0347(14) 0.0349(14) 0.050(2) -0.0113(13) -0.0078(14) 0.0169(12)
C5 0.052(2) 0.0489(18) 0.051(2) -0.0154(16) -0.0168(17) 0.0232(16)
C1 0.0256(12) 0.0256(12) 0.035(2) 0.000 0.000 0.0128(6)
O1 0.0799(19) 0.0651(17) 0.061(2) -0.0038(15) 0.0162(16) 0.0376(15)
C7 0.076(2) 0.065(2) 0.078(3) 0.009(2) 0.012(2) 0.036(2)
C8 0.094(3) 0.076(2) 0.104(3) 0.014(2) 0.007(2) 0.043(2)
C9 0.103(3) 0.092(3) 0.122(3) 0.008(3) 0.009(3) 0.047(2)
C10 0.106(3) 0.087(3) 0.103(3) -0.008(2) 0.021(3) 0.048(2)
Li1 0.076(5) 0.076(5) 0.043(7) 0.000 0.000 0.038(3)
O2 0.160(5) 0.160(5) 0.063(5) 0.000 0.000 0.080(3)
C11 0.164(6) 0.158(6) 0.074(6) -0.005(4) -0.003(4) 0.083(5)
C12 0.163(7) 0.160(7) 0.079(7) -0.005(4) -0.001(4) 0.089(5)
C13 0.168(6) 0.168(6) 0.081(6) 0.000 0.000 0.084(3)
C14 0.163(6) 0.162(6) 0.074(6) 0.005(4) 0.000(4) 0.078(5)

loop_
_atom_type_symbol
_atom_type_description
_atom_type_scat_dispersion_real
_atom_type_scat_dispersion_imag
_atom_type_scat_source
C C 0.0033 0.0016 'International Tables Vol C Tables 4.2.6.8 and 6.1.1.4'
H H 0.0000 0.0000 'International Tables Vol C Tables 4.2.6.8 and 6.1.1.4'
Cl Cl 0.1484 0.1585 'International Tables Vol C Tables 4.2.6.8 and 6.1.1.4'
Li Li -0.0003 0.0001 'International Tables Vol C Tables 4.2.6.8 and 6.1.1.4'
N N 0.0061 0.0033 'International Tables Vol C Tables 4.2.6.8 and 6.1.1.4'
O O 0.0106 0.0060 'International Tables Vol C Tables 4.2.6.8 and 6.1.1.4'
Sc Sc 0.2519 0.3716 'International Tables Vol C Tables 4.2.6.8 and 6.1.1.4'

loop_
_geom_angle_atom_site_label_1
_geom_angle_atom_site_label_2
_geom_angle_atom_site_label_3
_geom_angle
_geom_angle_site_symmetry_1
_geom_angle_site_symmetry_3
N1 Sc1 N1 79.15(11) 3_565 .
N1 Sc1 N1 79.15(11) 3_565 2_665
N1 Sc1 N1 79.15(11) . 2_665
N1 Sc1 Cl1 90.31(8) 3_565 2_665
N1 Sc1 Cl1 91.21(7) . 2_665
N1 Sc1 Cl1 166.84(9) 2_665 2_665
N1 Sc1 Cl1 91.21(7) 3_565 .
N1 Sc1 Cl1 166.84(9) . .
N1 Sc1 Cl1 90.31(8) 2_665 .
Cl1 Sc1 Cl1 97.85(5) 2_665 .
N1 Sc1 Cl1 166.84(9) 3_565 3_565
N1 Sc1 Cl1 90.31(8) . 3_565
N1 Sc1 Cl1 91.21(7) 2_665 3_565
Cl1 Sc1 Cl1 97.85(5) 2_665 3_565
Cl1 Sc1 Cl1 97.85(5) . 3_565
C4 N1 N2 106.0(3) . .
C4 N1 Sc1 134.6(3) . .
N2 N1 Sc1 119.34(18) . .
C2 N2 N1 111.2(3) . .
C2 N2 C1 126.4(3) . .
N1 N2 C1 122.4(3) . .
N1 C4 C3 109.6(4) . .
N1 C4 C6 122.2(4) . .
C3 C4 C6 128.2(3) . .
C2 C3 C4 106.6(3) . .
N2 C2 C3 106.5(3) . .
N2 C2 C5 122.8(3) . .
C3 C2 C5 130.7(3) . .
N2 C1 N2 109.8(2) 3_565 .
N2 C1 N2 109.8(2) 3_565 2_665
N2 C1 N2 109.8(2) . 2_665
C10 O1 C7 111.6(5) . .
C10 O1 Li1 127.0(6) . .
C7 O1 Li1 119.5(5) . .
O1 C7 C8 107.0(5) . .
C7 C8 C9 101.3(6) . .
C8 C9 C10 103.1(6) . .
O1 C10 C9 103.4(6) . .
O1 Li1 O1 111.2(5) . 2_665
O1 Li1 O1 111.2(5) . 3_565
O1 Li1 O1 111.2(5) 2_665 3_565
O1 Li1 O2 107.7(5) . .
O1 Li1 O2 107.7(5) 2_665 .
O1 Li1 O2 107.7(5) 3_565 .
C14 O2 C14 64.3(5) 3_565 .
C14 O2 C14 64.3(5) 3_565 2_665
C14 O2 C14 64.3(5) . 2_665
C14 O2 C11 35.2(13) 3_565 .
C14 O2 C11 99.5(13) . .
C14 O2 C11 79.3(19) 2_665 .
C14 O2 C11 79.3(19) 3_565 2_665
C14 O2 C11 35.2(13) . 2_665
C14 O2 C11 99.5(13) 2_665 2_665
C11 O2 C11 108.2(4) . 2_665
C14 O2 C11 99.5(13) 3_565 3_565
C14 O2 C11 79.3(19) . 3_565
C14 O2 C11 35.2(13) 2_665 3_565
C11 O2 C11 108.2(4) . 3_565
C11 O2 C11 108.2(4) 2_665 3_565
C14 O2 Li1 142.1(3) 3_565 .
C14 O2 Li1 142.1(3) . .
C14 O2 Li1 142.1(3) 2_665 .
C11 O2 Li1 110.7(4) . .
C11 O2 Li1 110.7(4) 2_665 .
C11 O2 Li1 110.7(4) 3_565 .
C14 C11 O2 69.9(10) 3_565 .
C14 C11 C12 58(3) 3_565 .
O2 C11 C12 97.2(8) . .
C14 C11 C14 55(2) 3_565 2_665
O2 C11 C14 49.4(10) . 2_665
C12 C11 C14 48.4(9) . 2_665
C14 C12 C14 69.5(10) 3_565 2_665
C14 C12 C13 65.8(12) 3_565 .
C14 C12 C13 62.1(11) 2_665 .
C14 C12 C11 36.2(14) 3_565 .
C14 C12 C11 79.6(10) 2_665 .
C13 C12 C11 101.3(8) . .
C12 C13 C12 108.0(4) 2_665 .
C12 C13 C12 108.0(4) 2_665 3_565
C12 C13 C12 108.0(4) . 3_565
C12 C13 C14 58.9(19) 2_665 3_565
C12 C13 C14 52.1(18) . 3_565
C12 C13 C14 106.2(6) 3_565 3_565
C12 C13 C14 52.1(18) 2_665 .
C12 C13 C14 106.2(6) . .
C12 C13 C14 58.9(19) 3_565 .
C14 C13 C14 63.3(6) 3_565 .
C12 C13 C14 106.2(6) 2_665 2_665
C12 C13 C14 58.9(19) . 2_665
C12 C13 C14 52.1(18) 3_565 2_665
C14 C13 C14 63.3(6) 3_565 2_665
C14 C13 C14 63.3(6) . 2_665
C11 C14 C12 86(4) 2_665 2_665
C11 C14 C12 155(4) 2_665 3_565
C12 C14 C12 117.5(12) 2_665 3_565
C11 C14 O2 74.9(12) 2_665 .
C12 C14 O2 111(2) 2_665 .
C12 C14 O2 103(2) 3_565 .
C11 C14 C13 146(5) 2_665 .
C12 C14 C13 62.2(10) 2_665 .
C12 C14 C13 59.0(10) 3_565 .
O2 C14 C13 104.8(6) . .
C11 C14 C14 97(4) 2_665 3_565
C12 C14 C14 60(3) 2_665 3_565
C12 C14 C14 103(2) 3_565 3_565
O2 C14 C14 57.8(3) . 3_565
C13 C14 C14 58.4(3) . 3_565
C11 C14 C14 132.7(11) 2_665 2_665
C12 C14 C14 110(2) 2_665 2_665
C12 C14 C14 51(2) 3_565 2_665
O2 C14 C14 57.8(3) . 2_665
C13 C14 C14 58.4(3) . 2_665
C14 C14 C14 60.000(6) 3_565 2_665
C11 C14 C11 117.0(18) 2_665 3_565
C12 C14 C11 137.8(11) 2_665 3_565
C12 C14 C11 52.0(13) 3_565 3_565
O2 C14 C11 51.3(11) . 3_565
C13 C14 C11 84.3(15) . 3_565
C14 C14 C11 81(2) 3_565 3_565
C14 C14 C11 28(2) 2_665 3_565

loop_
_geom_bond_atom_site_label_1
_geom_bond_atom_site_label_2
_geom_bond_distance
_geom_bond_site_symmetry_2
Sc1 N1 2.284(3) 3_565
Sc1 N1 2.284(3) .
Sc1 N1 2.284(3) 2_665
Sc1 Cl1 2.4309(10) 2_665
Sc1 Cl1 2.4309(10) .
Sc1 Cl1 2.4309(10) 3_565
N1 C4 1.341(4) .
N1 N2 1.375(4) .
N2 C2 1.350(4) .
N2 C1 1.443(3) .
C6 C4 1.502(6) .
C4 C3 1.402(6) .
C3 C2 1.385(6) .
C2 C5 1.484(6) .
C1 N2 1.443(3) 3_565
C1 N2 1.443(3) 2_665
O1 C10 1.399(8) .
O1 C7 1.422(8) .
O1 Li1 1.886(7) .
C7 C8 1.497(7) .
C8 C9 1.518(8) .
C9 C10 1.519(9) .
Li1 O1 1.886(7) 2_665
Li1 O1 1.886(7) 3_565
Li1 O2 1.951(19) .
O2 C14 1.454(10) 3_565
O2 C14 1.454(10) .
O2 C14 1.454(10) 2_665
O2 C11 1.495(11) .
O2 C11 1.495(11) 2_665
O2 C11 1.495(10) 3_565
C11 C14 0.89(3) 3_565
C11 C12 1.507(10) .
C11 C14 1.88(4) 2_665
C12 C14 1.28(4) 3_565
C12 C14 1.43(4) 2_665
C12 C13 1.431(10) .
C13 C12 1.431(10) 2_665
C13 C12 1.431(10) 3_565
C13 C14 1.475(10) 3_565
C13 C14 1.475(10) .
C13 C14 1.475(10) 2_665
C14 C11 0.89(3) 2_665
C14 C12 1.28(4) 2_665
C14 C12 1.43(4) 3_565
C14 C14 1.548(15) 3_565
C14 C14 1.548(15) 2_665
C14 C11 1.88(4) 3_565

loop_
_geom_torsion_atom_site_label_1
_geom_torsion_atom_site_label_2
_geom_torsion_atom_site_label_3
_geom_torsion_atom_site_label_4
_geom_torsion
_geom_torsion_site_symmetry_1
_geom_torsion_site_symmetry_4
N1 Sc1 N1 C4 -139.1(4) 3_565 .
N1 Sc1 N1 C4 140.0(4) 2_665 .
Cl1 Sc1 N1 C4 -49.0(3) 2_665 .
Cl1 Sc1 N1 C4 177.3(3) . .
Cl1 Sc1 N1 C4 48.8(3) 3_565 .
N1 Sc1 N1 N2 40.51(17) 3_565 .
N1 Sc1 N1 N2 -40.38(17) 2_665 .
Cl1 Sc1 N1 N2 130.6(2) 2_665 .
Cl1 Sc1 N1 N2 -3.0(5) . .
Cl1 Sc1 N1 N2 -131.6(2) 3_565 .
C4 N1 N2 C2 -0.1(4) . .
Sc1 N1 N2 C2 -179.8(2) . .
C4 N1 N2 C1 179.6(2) . .
Sc1 N1 N2 C1 -0.1(3) . .
N2 N1 C4 C3 0.2(4) . .
Sc1 N1 C4 C3 179.9(2) . .
N2 N1 C4 C6 178.4(4) . .
Sc1 N1 C4 C6 -1.9(6) . .
N1 C4 C3 C2 -0.2(4) . .
C6 C4 C3 C2 -178.4(4) . .
N1 N2 C2 C3 -0.1(4) . .
C1 N2 C2 C3 -179.7(3) . .
N1 N2 C2 C5 179.6(3) . .
C1 N2 C2 C5 -0.1(5) . .
C4 C3 C2 N2 0.2(4) . .
C4 C3 C2 C5 -179.4(4) . .
C2 N2 C1 N2 119.2(4) . 3_565
N1 N2 C1 N2 -60.4(4) . 3_565
C2 N2 C1 N2 -119.8(4) . 2_665
N1 N2 C1 N2 60.5(4) . 2_665
C10 O1 C7 C8 3.0(8) . .
Li1 O1 C7 C8 168.4(5) . .
O1 C7 C8 C9 -24.3(8) . .
C7 C8 C9 C10 35.3(8) . .
C7 O1 C10 C9 19.8(8) . .
Li1 O1 C10 C9 -144.2(6) . .
C8 C9 C10 O1 -34.3(8) . .
C10 O1 Li1 O1 77.5(11) . 2_665
C7 O1 Li1 O1 -85.4(6) . 2_665
C10 O1 Li1 O1 -158.0(7) . 3_565
C7 O1 Li1 O1 39.2(9) . 3_565
C10 O1 Li1 O2 -40.2(6) . .
C7 O1 Li1 O2 156.9(4) . .
O1 Li1 O2 C14 2(3) . 3_565
O1 Li1 O2 C14 -118(3) 2_665 3_565
O1 Li1 O2 C14 122(3) 3_565 3_565
O1 Li1 O2 C14 122(3) . .
O1 Li1 O2 C14 2(3) 2_665 .
O1 Li1 O2 C14 -118(3) 3_565 .
O1 Li1 O2 C14 -118(3) . 2_665
O1 Li1 O2 C14 122(3) 2_665 2_665
O1 Li1 O2 C14 2(3) 3_565 2_665
O1 Li1 O2 C11 -18.6(15) . .
O1 Li1 O2 C11 -138.6(15) 2_665 .
O1 Li1 O2 C11 101.4(15) 3_565 .
O1 Li1 O2 C11 101.4(15) . 2_665
O1 Li1 O2 C11 -18.6(15) 2_665 2_665
O1 Li1 O2 C11 -138.6(15) 3_565 2_665
O1 Li1 O2 C11 -138.6(15) . 3_565
O1 Li1 O2 C11 101.4(15) 2_665 3_565
O1 Li1 O2 C11 -18.6(15) 3_565 3_565
C14 O2 C11 C14 1(5) . 3_565
C14 O2 C11 C14 -60(4) 2_665 3_565
C11 O2 C11 C14 36(3) 2_665 3_565
C11 O2 C11 C14 -81(3) 3_565 3_565
Li1 O2 C11 C14 158(3) . 3_565
C14 O2 C11 C12 52(3) 3_565 .
C14 O2 C11 C12 53(2) . .
C14 O2 C11 C12 -8.5(14) 2_665 .
C11 O2 C11 C12 88.1(8) 2_665 .
C11 O2 C11 C12 -28.8(13) 3_565 .
Li1 O2 C11 C12 -150.3(10) . .
C14 O2 C11 C14 60(4) 3_565 2_665
C14 O2 C11 C14 61.4(11) . 2_665
C11 O2 C11 C14 96.6(9) 2_665 2_665
C11 O2 C11 C14 -20.4(8) 3_565 2_665
Li1 O2 C11 C14 -141.9(7) . 2_665
O2 C11 C12 C14 -60.7(11) . 3_565
C14 C11 C12 C14 -69(2) 2_665 3_565
C14 C11 C12 C14 69(2) 3_565 2_665
O2 C11 C12 C14 8.6(16) . 2_665
C14 C11 C12 C13 10.8(16) 3_565 .
O2 C11 C12 C13 -49.9(16) . .
C14 C11 C12 C13 -58.5(10) 2_665 .
C14 C12 C13 C12 -19.8(9) 3_565 2_665
C14 C12 C13 C12 -98.5(6) 2_665 2_665
C11 C12 C13 C12 -26.7(13) . 2_665
C14 C12 C13 C12 96.9(8) 3_565 3_565
C14 C12 C13 C12 18.1(8) 2_665 3_565
C11 C12 C13 C12 89.9(9) . 3_565
C14 C12 C13 C14 -78.7(10) 2_665 3_565
C11 C12 C13 C14 -7.0(12) . 3_565
C14 C12 C13 C14 35(3) 3_565 .
C14 C12 C13 C14 -44(2) 2_665 .
C11 C12 C13 C14 28(2) . .
C14 C12 C13 C14 78.7(10) 3_565 2_665
C11 C12 C13 C14 71.7(12) . 2_665
C14 O2 C14 C11 109(5) 3_565 2_665
C14 O2 C14 C11 -179(5) 2_665 2_665
C11 O2 C14 C11 108(2) . 2_665
C11 O2 C14 C11 -145(2) 3_565 2_665
Li1 O2 C14 C11 -35(5) . 2_665
C14 O2 C14 C12 29.2(14) 3_565 2_665
C14 O2 C14 C12 101.6(13) 2_665 2_665
C11 O2 C14 C12 28.4(19) . 2_665
C11 O2 C14 C12 -80(4) 2_665 2_665
C11 O2 C14 C12 135.3(17) 3_565 2_665
Li1 O2 C14 C12 -114.6(13) . 2_665
C14 O2 C14 C12 -97.0(14) 3_565 3_565
C14 O2 C14 C12 -24.6(15) 2_665 3_565
C11 O2 C14 C12 -97.8(19) . 3_565
C11 O2 C14 C12 154(4) 2_665 3_565
C11 O2 C14 C12 9.1(17) 3_565 3_565
Li1 O2 C14 C12 119.2(14) . 3_565
C14 O2 C14 C13 -36.20(13) 3_565 .
C14 O2 C14 C13 36.20(12) 2_665 .
C11 O2 C14 C13 -37(3) . .
C11 O2 C14 C13 -145(5) 2_665 .
C11 O2 C14 C13 70(3) 3_565 .
Li1 O2 C14 C13 180.000(1) . .
C14 O2 C14 C14 72.4(2) 2_665 3_565
C11 O2 C14 C14 -1(3) . 3_565
C11 O2 C14 C14 -109(5) 2_665 3_565
C11 O2 C14 C14 106(3) 3_565 3_565
Li1 O2 C14 C14 -143.80(13) . 3_565
C14 O2 C14 C14 -72.4(3) 3_565 2_665
C11 O2 C14 C14 -73(3) . 2_665
C11 O2 C14 C14 179(5) 2_665 2_665
C11 O2 C14 C14 34(3) 3_565 2_665
Li1 O2 C14 C14 143.80(13) . 2_665
C14 O2 C14 C11 -106(3) 3_565 3_565
C14 O2 C14 C11 -34(3) 2_665 3_565
C11 O2 C14 C11 -106.9(5) . 3_565
C11 O2 C14 C11 145(2) 2_665 3_565
Li1 O2 C14 C11 110(3) . 3_565
C12 C13 C14 C11 21(3) 2_665 2_665
C12 C13 C14 C11 -79(3) . 2_665
C12 C13 C14 C11 179(100) 3_565 2_665
C14 C13 C14 C11 -49(3) 3_565 2_665
C14 C13 C14 C11 -121(3) 2_665 2_665
C12 C13 C14 C12 -100.5(4) . 2_665
C12 C13 C14 C12 158.0(8) 3_565 2_665
C14 C13 C14 C12 -70(3) 3_565 2_665
C14 C13 C14 C12 -142(3) 2_665 2_665
C12 C13 C14 C12 -158.0(8) 2_665 3_565
C12 C13 C14 C12 101.6(5) . 3_565
C14 C13 C14 C12 132(3) 3_565 3_565
C14 C13 C14 C12 60(3) 2_665 3_565
C12 C13 C14 O2 106(3) 2_665 .
C12 C13 C14 O2 6(3) . .
C12 C13 C14 O2 -96(3) 3_565 .
C14 C13 C14 O2 35.97(14) 3_565 .
C14 C13 C14 O2 -35.97(14) 2_665 .
C12 C13 C14 C14 70(3) 2_665 3_565
C12 C13 C14 C14 -30(3) . 3_565
C12 C13 C14 C14 -132(3) 3_565 3_565
C14 C13 C14 C14 -71.9(3) 2_665 3_565
C12 C13 C14 C14 142(3) 2_665 2_665
C12 C13 C14 C14 42(3) . 2_665
C12 C13 C14 C14 -60(3) 3_565 2_665
C14 C13 C14 C14 71.9(3) 3_565 2_665
C12 C13 C14 C11 153.5(15) 2_665 3_565
C12 C13 C14 C11 53.1(15) . 3_565
C12 C13 C14 C11 -48.5(11) 3_565 3_565
C14 C13 C14 C11 83.4(17) 3_565 3_565
C14 C13 C14 C11 11.5(18) 2_665 3_565
